data_9014183
loop_
_publ_author_name
'Biscoe, J.'
'Warren, B.'

_publ_section_title
;
 The structure of Euclase H Be Al Si O5
 _cod_database_code 1011072
;
_journal_name_full 'Zeitschrift fur Kristallographie'
_journal_page_first 292
_journal_page_last 297
_journal_volume 86
_journal_year 1933
_chemical_formula_sum 'Al Be O5 Si'
_chemical_name_mineral Euclase
_space_group_IT_number 14
_symmetry_space_group_name_Hall '-P 2ybc'
_symmetry_space_group_name_H-M 'P 1 21/c 1'
_cell_angle_alpha 90
_cell_angle_beta 79.73
_cell_angle_gamma 90
_cell_length_a 4.62
_cell_length_b 14.24
_cell_length_c 4.75
_cell_formula_units_Z 4
_cell_volume 307.490
_database_code_amcsd 0017971
_exptl_crystal_density_diffrn 3.112
_cod_duplicate_entry 1011072
_cod_original_formula_sum 'Be Al Si O5'
_cod_database_code 9014183

loop_
_space_group_symop_operation_xyz
x,y,z
x,1/2-y,1/2+z
-x,1/2+y,1/2-z
-x,-y,-z

loop_
_atom_site_label
_atom_site_fract_x
_atom_site_fract_y
_atom_site_fract_z
Be1 0.50000 -0.20000 0.20000
Al1 0.03000 -0.06000 0.25000
Si1 0.47000 0.10000 0.15000
O1 0.22000 0.05000 0.39000
O2 0.26000 -0.03000 -0.17000
O3 0.54000 0.19000 0.37000
O4 -0.28000 -0.15000 0.11000
O5 0.22000 -0.17000 0.31000

loop_
_cod_related_entry_id
_cod_related_entry_database
_cod_related_entry_code
1 AMCSD 0017971
